data_2019647
loop_
_publ_author_name
'Xu, Kaijie'
'Hong, Mingwei'
'Zhang, Yicheng'
'Song, Li'
'Chai, Wenxiang'

_publ_section_title
;
 A new heteroleptic cuprous complex with strong yellow photoluminescence
;
_journal_coeditor_code BG3182
_journal_issue 9
_journal_name_full 'Acta Crystallographica Section C'
_journal_page_first
;
;
_journal_paper_doi 10.1107/S2053229614018014
_journal_volume 70
_journal_year 2014
_chemical_formula_iupac '[Cu (C36 H28 O P2) (C12 H8 N2 O) (C2 H3 N)] P F6'
_chemical_formula_moiety 'C50 H39 Cu N3 O2 P2 +, F6 P -'
_chemical_formula_sum 'C50 H39 Cu F6 N3 O2 P3'
_chemical_formula_weight 984.29
_chemical_name_systematic
;(Acetonitrile-\k<i>N</i>)({2-[2-(diphenylphosphanyl)phenoxy]phenyl}diphenylphosphane-
\k^2^<i>P</i>,<i>P</i>')[2-(pyridin-4-yl-\k<i>N</i>)-1,3-benzoxazole]copper(I)
hexafluoridophosphate
;
_space_group_crystal_system monoclinic
_space_group_IT_number 14
_space_group_name_Hall '-P 2ybc'
_space_group_name_H-M_alt 'P 1 21/c 1'
_symmetry_space_group_name_Hall '-P 2ybc'
_symmetry_space_group_name_H-M 'P 1 21/c 1'
_atom_sites_solution_hydrogens geom
_atom_sites_solution_primary iterative
_audit_creation_method
;
Olex2 1.2
(compiled 2014.03.12 svn.r2899 for OlexSys, GUI svn.r4796)
;
_cell_angle_alpha 90
_cell_angle_beta 102.300(7)
_cell_angle_gamma 90
_cell_formula_units_Z 4
_cell_length_a 14.0913(11)
_cell_length_b 14.9503(9)
_cell_length_c 22.6588(15)
_cell_measurement_reflns_used 5004
_cell_measurement_temperature 293
_cell_measurement_theta_max 29.4468
_cell_measurement_theta_min 3.0947
_cell_volume 4663.9(6)
_computing_cell_refinement
;
CrysAlis PRO (Agilent, 2011)
;
_computing_data_collection
;
CrysAlis PRO (Agilent, 2011)
;
_computing_data_reduction
;
CrysAlis PRO (Agilent, 2011)
;
_computing_molecular_graphics 'OLEX2 (Dolomanov <i>et al.</i>, 2009)'
_computing_publication_material 'OLEX2 (Dolomanov <i>et al.</i>, 2009)'
_computing_structure_refinement 'SHELXL2014 (Sheldrick, 2008)'
_computing_structure_solution 'OLEX2.SOLVE (Bourhis <i>et al.</i>, 2014)'
_diffrn_ambient_temperature 293
_diffrn_detector_area_resol_mean 10.3592
_diffrn_measured_fraction_theta_full 0.998
_diffrn_measured_fraction_theta_max 0.850
_diffrn_measurement_device_type 'Agilent Xcalibur (Atlas, Gemini ultra)'
_diffrn_measurement_method '\w scans'
_diffrn_radiation_monochromator graphite
_diffrn_radiation_type MoK\a
_diffrn_radiation_wavelength 0.71073
_diffrn_reflns_av_R_equivalents 0.0377
_diffrn_reflns_limit_h_max 12
_diffrn_reflns_limit_h_min -19
_diffrn_reflns_limit_k_max 20
_diffrn_reflns_limit_k_min -13
_diffrn_reflns_limit_l_max 31
_diffrn_reflns_limit_l_min -30
_diffrn_reflns_number 21816
_diffrn_reflns_theta_full 26.000
_diffrn_reflns_theta_max 29.512
_diffrn_reflns_theta_min 3.101
_exptl_absorpt_coefficient_mu 0.638
_exptl_absorpt_correction_T_max 1.00000
_exptl_absorpt_correction_T_min 0.86967
_exptl_absorpt_correction_type multi-scan
_exptl_absorpt_process_details
;
(CrysAlis PRO; Agilent, 2011)
;
_exptl_crystal_colour 'clear light yellow'
_exptl_crystal_density_diffrn 1.402
_exptl_crystal_description block
_exptl_crystal_F_000 2016
_exptl_crystal_size_max 0.37
_exptl_crystal_size_mid 0.33
_exptl_crystal_size_min 0.23
_refine_diff_density_max 0.575
_refine_diff_density_min -0.368
_refine_ls_extinction_method none
_refine_ls_goodness_of_fit_ref 1.018
_refine_ls_hydrogen_treatment constr
_refine_ls_matrix_type full
_refine_ls_number_parameters 587
_refine_ls_number_reflns 11077
_refine_ls_number_restraints 0
_refine_ls_restrained_S_all 1.018
_refine_ls_R_factor_all 0.1084
_refine_ls_R_factor_gt 0.0528
_refine_ls_shift/su_max 0.001
_refine_ls_shift/su_mean 0.000
_refine_ls_structure_factor_coef Fsqd
_refine_ls_weighting_details 'w=1/[\s^2^(Fo^2^)+(0.0730P)^2^+0.9120P] where P=(Fo^2^+2Fc^2^)/3'
_refine_ls_weighting_scheme calc
_refine_ls_wR_factor_gt 0.1265
_refine_ls_wR_factor_ref 0.1595
_reflns_number_gt 6452
_reflns_number_total 11077
_reflns_threshold_expression I>2\s(I)
_cod_data_source_file bg3182sup1.cf
_cod_data_source_block I
_cod_database_code 2019647
_cod_database_fobs_code 2019647
_shelx_space_group_comment
;
The symmetry employed for this shelxl refinement is uniquely defined
by the following loop, which should always be used as a source of
symmetry information in preference to the above space-group names.
They are only intended as comments.
;
_shelxl_version_number 2.014

loop_
_space_group_symop_operation_xyz
'x, y, z'
'-x, y+1/2, -z+1/2'
'-x, -y, -z'
'x, -y-1/2, z-1/2'

loop_
_atom_site_type_symbol
_atom_site_label
_atom_site_fract_x
_atom_site_fract_y
_atom_site_fract_z
_atom_site_U_iso_or_equiv
_atom_site_adp_type
_atom_site_calc_flag
_atom_site_occupancy
Cu Cu1 0.18529(3) 0.59979(2) 0.36705(2) 0.04349(13) Uani d 1
P P1 0.11829(6) 0.65930(5) 0.27563(4) 0.0434(2) Uani d 1
P P2 0.28434(6) 0.69491(5) 0.43039(4) 0.0426(2) Uani d 1
O O1 0.32207(16) 0.70864(14) 0.30386(9) 0.0480(5) Uani d 1
O O2 0.4279(2) 0.18489(17) 0.39991(12) 0.0750(8) Uani d 1
N N1 0.0772(2) 0.5419(2) 0.40123(13) 0.0574(7) Uani d 1
N N2 0.26887(19) 0.48612(17) 0.36248(11) 0.0467(6) Uani d 1
N N3 0.4854(2) 0.2289(2) 0.32100(15) 0.0688(9) Uani d 1
C C1 -0.0831(3) 0.4764(3) 0.4213(2) 0.0854(13) Uani d 1
H H1A -0.1379 0.5079 0.3959 0.128 Uiso calc 1
H H1B -0.0854 0.4844 0.4639 0.128 Uiso calc 1
H H1C -0.0870 0.4126 0.4113 0.128 Uiso calc 1
C C2 0.0081(3) 0.5128(3) 0.41054(16) 0.0583(9) Uani d 1
C C3 -0.0133(2) 0.6750(2) 0.25994(14) 0.0484(8) Uani d 1
C C4 -0.0722(3) 0.6661(3) 0.20214(16) 0.0625(9) Uani d 1
H H4 -0.0440 0.6547 0.1683 0.075 Uiso calc 1
C C5 -0.1718(3) 0.6739(3) 0.1947(2) 0.0774(12) Uani d 1
H H5 -0.2119 0.6677 0.1555 0.093 Uiso calc 1
C C6 -0.2134(3) 0.6904(3) 0.2427(2) 0.0738(11) Uani d 1
H H6 -0.2820 0.6958 0.2367 0.089 Uiso calc 1
C C7 -0.1567(3) 0.6991(3) 0.29967(19) 0.0687(10) Uani d 1
H H7 -0.1858 0.7105 0.3331 0.082 Uiso calc 1
C C8 -0.0570(3) 0.6912(2) 0.30830(16) 0.0584(9) Uani d 1
H H8 -0.0179 0.6970 0.3478 0.070 Uiso calc 1
C C9 0.1364(2) 0.5982(2) 0.20903(14) 0.0472(7) Uani d 1
C C10 0.1320(3) 0.5052(2) 0.21047(16) 0.0585(9) Uani d 1
H H10 0.1239 0.4757 0.2462 0.070 Uiso calc 1
C C11 0.1392(3) 0.4556(3) 0.15997(19) 0.0723(11) Uani d 1
H H11 0.1367 0.3922 0.1613 0.087 Uiso calc 1
C C12 0.1501(3) 0.4979(3) 0.10823(19) 0.0770(12) Uani d 1
H H12 0.1550 0.4638 0.0736 0.092 Uiso calc 1
C C13 0.1539(3) 0.5890(3) 0.10635(18) 0.0789(13) Uani d 1
H H13 0.1608 0.6180 0.0702 0.095 Uiso calc 1
C C14 0.1479(3) 0.6395(3) 0.15633(16) 0.0644(10) Uani d 1
H H14 0.1517 0.7029 0.1546 0.077 Uiso calc 1
C C15 0.1667(2) 0.7712(2) 0.26777(14) 0.0474(7) Uani d 1
C C16 0.1088(3) 0.8462(2) 0.24916(16) 0.0625(9) Uani d 1
H H16 0.0407 0.8391 0.2351 0.075 Uiso calc 1
C C17 0.1495(4) 0.9306(3) 0.25100(19) 0.0759(12) Uani d 1
H H17 0.1091 0.9810 0.2389 0.091 Uiso calc 1
C C18 0.2470(4) 0.9420(2) 0.27002(19) 0.0769(12) Uani d 1
H H18 0.2742 1.0002 0.2708 0.092 Uiso calc 1
C C19 0.3067(3) 0.8694(2) 0.28821(17) 0.0646(10) Uani d 1
H H19 0.3748 0.8772 0.3015 0.078 Uiso calc 1
C C20 0.2657(3) 0.7850(2) 0.28683(14) 0.0475(8) Uani d 1
C C21 0.4069(2) 0.7172(2) 0.34871(15) 0.0468(7) Uani d 1
C C22 0.4947(3) 0.7258(2) 0.33098(18) 0.0613(9) Uani d 1
H H22 0.4962 0.7289 0.2893 0.074 Uiso calc 1
C C23 0.5800(3) 0.7297(3) 0.3744(2) 0.0687(11) Uani d 1
H H23 0.6404 0.7354 0.3625 0.082 Uiso calc 1
C C24 0.5780(3) 0.7254(3) 0.4347(2) 0.0679(10) Uani d 1
H H24 0.6367 0.7286 0.4644 0.081 Uiso calc 1
C C25 0.4903(3) 0.7163(2) 0.45177(17) 0.0590(9) Uani d 1
H H25 0.4895 0.7135 0.4935 0.071 Uiso calc 1
C C26 0.4021(2) 0.7112(2) 0.40919(15) 0.0469(7) Uani d 1
C C27 0.3184(2) 0.6530(2) 0.50841(14) 0.0496(8) Uani d 1
C C28 0.2960(3) 0.6975(3) 0.55681(16) 0.0718(11) Uani d 1
H H28 0.2685 0.7557 0.5514 0.086 Uiso calc 1
C C29 0.3134(3) 0.6576(4) 0.61387(19) 0.0920(15) Uani d 1
H H29 0.2965 0.6885 0.6468 0.110 Uiso calc 1
C C30 0.3539(4) 0.5759(4) 0.6225(2) 0.0885(14) Uani d 1
H H30 0.3656 0.5493 0.6614 0.106 Uiso calc 1
C C31 0.3783(4) 0.5311(3) 0.5750(2) 0.0915(14) Uani d 1
H H31 0.4074 0.4736 0.5811 0.110 Uiso calc 1
C C32 0.3606(3) 0.5695(3) 0.51831(18) 0.0757(12) Uani d 1
H H32 0.3777 0.5380 0.4857 0.091 Uiso calc 1
C C33 0.2419(2) 0.8091(2) 0.43750(14) 0.0464(7) Uani d 1
C C34 0.3010(3) 0.8821(3) 0.4488(3) 0.109(2) Uani d 1
H H34 0.3693 0.8745 0.4544 0.131 Uiso calc 1
C C35 0.2633(4) 0.9669(3) 0.4522(3) 0.126(2) Uani d 1
H H35 0.3061 1.0165 0.4605 0.151 Uiso calc 1
C C36 0.1680(4) 0.9801(3) 0.4439(2) 0.0834(14) Uani d 1
H H36 0.1426 1.0387 0.4451 0.100 Uiso calc 1
C C37 0.1079(4) 0.9083(3) 0.4337(2) 0.0894(15) Uani d 1
H H37 0.0398 0.9167 0.4287 0.107 Uiso calc 1
C C38 0.1446(3) 0.8231(3) 0.43064(19) 0.0707(11) Uani d 1
H H38 0.1014 0.7735 0.4237 0.085 Uiso calc 1
C C39 0.4833(3) 0.1154(2) 0.38473(18) 0.0620(9) Uani d 1
C C40 0.5025(4) 0.0336(3) 0.4108(3) 0.1077(18) Uani d 1
H H40 0.4774 0.0161 0.4448 0.129 Uiso calc 1
C C41 0.5603(4) -0.0224(3) 0.3853(3) 0.1027(17) Uani d 1
H H41 0.5758 -0.0801 0.4023 0.123 Uiso calc 1
C C42 0.5953(4) 0.0029(3) 0.3367(3) 0.0990(16) Uani d 1
H H42 0.6332 -0.0381 0.3195 0.119 Uiso calc 1
C C43 0.5776(4) 0.0856(4) 0.3117(2) 0.1072(19) Uani d 1
H H43 0.6044 0.1039 0.2786 0.129 Uiso calc 1
C C44 0.5188(3) 0.1419(3) 0.33668(17) 0.0622(9) Uani d 1
C C45 0.4338(2) 0.2496(2) 0.35919(15) 0.0508(8) Uani d 1
C C46 0.3792(2) 0.3322(2) 0.36147(14) 0.0459(7) Uani d 1
C C47 0.3881(3) 0.4042(2) 0.32433(16) 0.0561(9) Uani d 1
H H47 0.4319 0.4016 0.2978 0.067 Uiso calc 1
C C48 0.3329(3) 0.4792(2) 0.32642(16) 0.0550(8) Uani d 1
H H48 0.3403 0.5284 0.3013 0.066 Uiso calc 1
C C49 0.2612(3) 0.4167(2) 0.39775(16) 0.0572(9) Uani d 1
H H49 0.2165 0.4207 0.4237 0.069 Uiso calc 1
C C50 0.3147(3) 0.3387(2) 0.39882(16) 0.0578(9) Uani d 1
H H50 0.3068 0.2908 0.4249 0.069 Uiso calc 1
P P3 0.11093(9) 0.25787(7) 0.49916(5) 0.0694(3) Uani d 1
F F1 0.0341(3) 0.3072(2) 0.5262(2) 0.1609(16) Uani d 1
F F2 0.1811(3) 0.34119(19) 0.51479(16) 0.1303(12) Uani d 1
F F3 0.0746(3) 0.2990(3) 0.43509(17) 0.1642(16) Uani d 1
F F4 0.1942(2) 0.2102(2) 0.47340(17) 0.1264(11) Uani d 1
F F5 0.0488(3) 0.1722(2) 0.4840(2) 0.1476(14) Uani d 1
F F6 0.1540(4) 0.2181(3) 0.56213(16) 0.186(2) Uani d 1

loop_
_atom_site_aniso_label
_atom_site_aniso_U_11
_atom_site_aniso_U_22
_atom_site_aniso_U_33
_atom_site_aniso_U_12
_atom_site_aniso_U_13
_atom_site_aniso_U_23
Cu1 0.0424(2) 0.0414(2) 0.0459(2) -0.00026(16) 0.00771(16) -0.00045(16)
P1 0.0420(5) 0.0432(4) 0.0432(4) -0.0008(4) 0.0047(3) -0.0009(3)
P2 0.0381(5) 0.0444(4) 0.0438(4) 0.0009(3) 0.0056(3) -0.0046(3)
O1 0.0459(13) 0.0451(12) 0.0511(12) -0.0045(10) 0.0058(10) -0.0049(10)
O2 0.098(2) 0.0617(16) 0.0758(17) 0.0216(15) 0.0411(16) 0.0081(14)
N1 0.0486(18) 0.0623(18) 0.0639(18) -0.0006(14) 0.0181(15) 0.0057(15)
N2 0.0470(16) 0.0440(14) 0.0513(15) 0.0039(12) 0.0152(12) 0.0021(12)
N3 0.075(2) 0.067(2) 0.075(2) 0.0268(17) 0.0394(18) 0.0150(16)
C1 0.056(3) 0.100(3) 0.105(3) -0.018(2) 0.030(2) 0.000(3)
C2 0.057(2) 0.063(2) 0.054(2) 0.0001(18) 0.0121(17) 0.0032(17)
C3 0.0467(19) 0.0458(17) 0.0496(18) 0.0025(14) 0.0032(15) 0.0024(14)
C4 0.052(2) 0.078(2) 0.052(2) 0.0068(19) -0.0016(17) 0.0045(18)
C5 0.056(3) 0.095(3) 0.069(3) 0.005(2) -0.013(2) 0.005(2)
C6 0.042(2) 0.081(3) 0.091(3) 0.0107(19) -0.002(2) 0.010(2)
C7 0.050(2) 0.077(3) 0.079(3) 0.0122(19) 0.013(2) 0.005(2)
C8 0.049(2) 0.066(2) 0.056(2) 0.0101(17) 0.0026(17) -0.0018(17)
C9 0.0430(18) 0.0491(17) 0.0480(18) -0.0062(14) 0.0063(14) -0.0025(15)
C10 0.063(2) 0.0513(19) 0.059(2) -0.0060(17) 0.0079(17) -0.0069(17)
C11 0.080(3) 0.056(2) 0.077(3) -0.010(2) 0.009(2) -0.019(2)
C12 0.082(3) 0.087(3) 0.065(3) -0.015(2) 0.024(2) -0.029(2)
C13 0.095(3) 0.092(3) 0.055(2) -0.023(3) 0.028(2) -0.010(2)
C14 0.077(3) 0.059(2) 0.061(2) -0.0114(19) 0.022(2) -0.0057(19)
C15 0.053(2) 0.0432(17) 0.0449(17) -0.0014(15) 0.0073(15) -0.0039(14)
C16 0.069(3) 0.051(2) 0.063(2) 0.0070(18) 0.0045(19) 0.0067(17)
C17 0.092(4) 0.047(2) 0.083(3) 0.014(2) 0.005(2) 0.009(2)
C18 0.095(4) 0.043(2) 0.088(3) -0.008(2) 0.008(3) 0.005(2)
C19 0.070(3) 0.052(2) 0.069(2) -0.0146(19) 0.0081(19) -0.0006(18)
C20 0.060(2) 0.0399(16) 0.0415(16) -0.0027(15) 0.0088(15) -0.0003(14)
C21 0.0422(19) 0.0411(16) 0.057(2) -0.0006(14) 0.0116(15) -0.0070(15)
C22 0.052(2) 0.065(2) 0.071(2) -0.0036(18) 0.0237(19) -0.0045(19)
C23 0.041(2) 0.069(2) 0.101(3) -0.0021(18) 0.024(2) -0.003(2)
C24 0.041(2) 0.074(3) 0.084(3) 0.0057(18) 0.0022(19) -0.002(2)
C25 0.045(2) 0.067(2) 0.062(2) 0.0004(17) 0.0037(17) -0.0043(18)
C26 0.0410(18) 0.0450(17) 0.0543(19) 0.0019(14) 0.0096(15) -0.0097(15)
C27 0.0434(19) 0.0542(19) 0.0482(18) -0.0022(15) 0.0032(14) -0.0034(15)
C28 0.075(3) 0.087(3) 0.053(2) 0.023(2) 0.0106(19) -0.002(2)
C29 0.081(3) 0.143(5) 0.052(2) 0.024(3) 0.014(2) -0.002(3)
C30 0.076(3) 0.123(4) 0.061(3) -0.008(3) 0.001(2) 0.023(3)
C31 0.113(4) 0.074(3) 0.076(3) 0.003(3) -0.007(3) 0.013(2)
C32 0.099(3) 0.062(2) 0.057(2) 0.015(2) -0.002(2) -0.0029(19)
C33 0.0451(19) 0.0471(17) 0.0469(17) 0.0030(14) 0.0093(14) -0.0056(14)
C34 0.061(3) 0.056(2) 0.219(6) -0.008(2) 0.046(3) -0.038(3)
C35 0.104(4) 0.053(3) 0.240(7) -0.009(3) 0.080(5) -0.037(4)
C36 0.118(4) 0.057(3) 0.083(3) 0.032(3) 0.040(3) 0.004(2)
C37 0.066(3) 0.094(4) 0.102(4) 0.038(3) 0.002(2) -0.018(3)
C38 0.049(2) 0.067(2) 0.092(3) 0.0100(19) 0.003(2) -0.020(2)
C39 0.066(3) 0.0479(19) 0.073(2) 0.0093(17) 0.017(2) -0.0018(18)
C40 0.141(5) 0.067(3) 0.129(4) 0.026(3) 0.060(4) 0.026(3)
C41 0.119(5) 0.054(3) 0.129(5) 0.022(3) 0.013(4) 0.001(3)
C42 0.100(4) 0.082(3) 0.114(4) 0.042(3) 0.022(3) -0.014(3)
C43 0.123(5) 0.103(4) 0.108(4) 0.063(3) 0.053(3) 0.013(3)
C44 0.058(2) 0.066(2) 0.065(2) 0.0144(19) 0.0160(19) 0.0004(19)
C45 0.0446(19) 0.0516(18) 0.0540(19) -0.0005(15) 0.0060(15) -0.0020(16)
C46 0.0428(18) 0.0471(17) 0.0471(17) 0.0026(14) 0.0080(14) -0.0032(15)
C47 0.050(2) 0.061(2) 0.063(2) 0.0068(17) 0.0255(17) 0.0048(17)
C48 0.054(2) 0.0513(19) 0.064(2) 0.0002(16) 0.0220(17) 0.0106(16)
C49 0.065(2) 0.053(2) 0.060(2) 0.0067(17) 0.0269(18) 0.0034(17)
C50 0.073(3) 0.0464(18) 0.060(2) 0.0101(17) 0.0261(19) 0.0087(16)
P3 0.0842(8) 0.0573(6) 0.0738(7) -0.0058(5) 0.0325(6) -0.0005(5)
F1 0.146(3) 0.125(3) 0.249(5) 0.001(2) 0.125(3) -0.035(3)
F2 0.153(3) 0.0830(19) 0.169(3) -0.0405(19) 0.066(2) -0.029(2)
F3 0.184(4) 0.177(4) 0.116(3) 0.032(3) -0.003(2) 0.042(2)
F4 0.116(3) 0.100(2) 0.183(3) -0.0060(18) 0.077(2) -0.025(2)
F5 0.111(3) 0.110(2) 0.238(4) -0.052(2) 0.075(3) -0.061(3)
F6 0.316(6) 0.143(3) 0.091(2) -0.009(3) 0.026(3) 0.035(2)

loop_
_atom_type_symbol
_atom_type_description
_atom_type_scat_dispersion_real
_atom_type_scat_dispersion_imag
_atom_type_scat_source
C C 0.0033 0.0016 'International Tables Vol C Tables 4.2.6.8 and 6.1.1.4'
H H 0.0000 0.0000 'International Tables Vol C Tables 4.2.6.8 and 6.1.1.4'
Cu Cu 0.3201 1.2651 'International Tables Vol C Tables 4.2.6.8 and 6.1.1.4'
F F 0.0171 0.0103 'International Tables Vol C Tables 4.2.6.8 and 6.1.1.4'
N N 0.0061 0.0033 'International Tables Vol C Tables 4.2.6.8 and 6.1.1.4'
O O 0.0106 0.0060 'International Tables Vol C Tables 4.2.6.8 and 6.1.1.4'
P P 0.1023 0.0942 'International Tables Vol C Tables 4.2.6.8 and 6.1.1.4'

loop_
_geom_angle_atom_site_label_1
_geom_angle_atom_site_label_2
_geom_angle_atom_site_label_3
_geom_angle
_geom_angle_publ_flag
P1 Cu1 P2 114.28(3) y
N1 Cu1 P1 108.28(9) y
N1 Cu1 P2 115.62(9) y
N1 Cu1 N2 98.54(11) y
N2 Cu1 P1 113.86(7) y
N2 Cu1 P2 105.30(8) y
C3 P1 Cu1 115.86(11) ?
C3 P1 C9 102.59(15) ?
C3 P1 C15 104.34(15) ?
C9 P1 Cu1 117.01(11) ?
C9 P1 C15 104.83(14) ?
C15 P1 Cu1 110.87(11) ?
C26 P2 Cu1 112.60(10) ?
C26 P2 C27 103.32(15) ?
C27 P2 Cu1 113.10(11) ?
C33 P2 Cu1 118.13(11) ?
C33 P2 C26 103.28(15) ?
C33 P2 C27 104.90(14) ?
C20 O1 C21 118.2(2) ?
C45 O2 C39 104.3(3) ?
C2 N1 Cu1 168.1(3) ?
C48 N2 Cu1 123.6(2) ?
C49 N2 Cu1 119.2(2) ?
C49 N2 C48 117.2(3) ?
C45 N3 C44 105.1(3) ?
H1A C1 H1B 109.5 ?
H1A C1 H1C 109.5 ?
H1B C1 H1C 109.5 ?
C2 C1 H1A 109.5 ?
C2 C1 H1B 109.5 ?
C2 C1 H1C 109.5 ?
N1 C2 C1 178.5(4) ?
C4 C3 P1 123.0(3) ?
C8 C3 P1 118.1(3) ?
C8 C3 C4 118.7(3) ?
C3 C4 H4 120.3 ?
C5 C4 C3 119.4(4) ?
C5 C4 H4 120.3 ?
C4 C5 H5 119.5 ?
C6 C5 C4 121.1(4) ?
C6 C5 H5 119.5 ?
C5 C6 H6 119.9 ?
C5 C6 C7 120.2(4) ?
C7 C6 H6 119.9 ?
C6 C7 H7 120.1 ?
C6 C7 C8 119.8(4) ?
C8 C7 H7 120.1 ?
C3 C8 H8 119.6 ?
C7 C8 C3 120.8(3) ?
C7 C8 H8 119.6 ?
C10 C9 P1 117.7(2) ?
C14 C9 P1 123.5(3) ?
C14 C9 C10 118.7(3) ?
C9 C10 H10 119.9 ?
C11 C10 C9 120.2(3) ?
C11 C10 H10 119.9 ?
C10 C11 H11 119.9 ?
C12 C11 C10 120.1(4) ?
C12 C11 H11 119.9 ?
C11 C12 H12 120.0 ?
C13 C12 C11 120.0(4) ?
C13 C12 H12 120.0 ?
C12 C13 H13 119.6 ?
C12 C13 C14 120.8(4) ?
C14 C13 H13 119.6 ?
C9 C14 H14 119.9 ?
C13 C14 C9 120.2(4) ?
C13 C14 H14 119.9 ?
C16 C15 P1 123.8(3) ?
C20 C15 P1 118.6(2) ?
C20 C15 C16 117.3(3) ?
C15 C16 H16 119.6 ?
C17 C16 C15 120.7(4) ?
C17 C16 H16 119.6 ?
C16 C17 H17 119.7 ?
C18 C17 C16 120.5(4) ?
C18 C17 H17 119.7 ?
C17 C18 H18 119.8 ?
C17 C18 C19 120.4(4) ?
C19 C18 H18 119.8 ?
C18 C19 H19 120.5 ?
C18 C19 C20 119.0(4) ?
C20 C19 H19 120.5 ?
C15 C20 O1 116.1(3) ?
C15 C20 C19 122.0(3) ?
C19 C20 O1 121.9(3) ?
C22 C21 O1 118.4(3) ?
C22 C21 C26 121.8(3) ?
C26 C21 O1 119.7(3) ?
C21 C22 H22 120.3 ?
C23 C22 C21 119.5(4) ?
C23 C22 H22 120.3 ?
C22 C23 H23 119.8 ?
C24 C23 C22 120.4(4) ?
C24 C23 H23 119.8 ?
C23 C24 H24 120.2 ?
C23 C24 C25 119.6(4) ?
C25 C24 H24 120.2 ?
C24 C25 H25 119.1 ?
C24 C25 C26 121.8(3) ?
C26 C25 H25 119.1 ?
C21 C26 P2 120.2(2) ?
C21 C26 C25 116.9(3) ?
C25 C26 P2 122.9(3) ?
C28 C27 P2 122.9(3) ?
C28 C27 C32 118.2(3) ?
C32 C27 P2 118.7(3) ?
C27 C28 H28 119.8 ?
C27 C28 C29 120.4(4) ?
C29 C28 H28 119.8 ?
C28 C29 H29 119.8 ?
C30 C29 C28 120.5(4) ?
C30 C29 H29 119.8 ?
C29 C30 H30 120.0 ?
C29 C30 C31 119.9(4) ?
C31 C30 H30 120.0 ?
C30 C31 H31 120.0 ?
C30 C31 C32 120.1(4) ?
C32 C31 H31 120.0 ?
C27 C32 C31 120.9(4) ?
C27 C32 H32 119.5 ?
C31 C32 H32 119.5 ?
C34 C33 P2 124.5(3) ?
C34 C33 C38 117.3(3) ?
C38 C33 P2 118.2(3) ?
C33 C34 H34 119.4 ?
C33 C34 C35 121.2(5) ?
C35 C34 H34 119.4 ?
C34 C35 H35 119.5 ?
C36 C35 C34 121.1(5) ?
C36 C35 H35 119.5 ?
C35 C36 H36 120.6 ?
C35 C36 C37 118.8(4) ?
C37 C36 H36 120.6 ?
C36 C37 H37 119.7 ?
C36 C37 C38 120.7(4) ?
C38 C37 H37 119.7 ?
C33 C38 C37 120.9(4) ?
C33 C38 H38 119.5 ?
C37 C38 H38 119.5 ?
C40 C39 O2 129.5(4) ?
C44 C39 O2 107.8(3) ?
C44 C39 C40 122.7(4) ?
C39 C40 H40 121.8 ?
C39 C40 C41 116.4(5) ?
C41 C40 H40 121.8 ?
C40 C41 H41 119.3 ?
C42 C41 C40 121.4(5) ?
C42 C41 H41 119.3 ?
C41 C42 H42 119.1 ?
C43 C42 C41 121.7(4) ?
C43 C42 H42 119.1 ?
C42 C43 H43 121.4 ?
C42 C43 C44 117.2(5) ?
C44 C43 H43 121.4 ?
C39 C44 N3 108.3(3) ?
C39 C44 C43 120.5(4) ?
C43 C44 N3 131.2(4) ?
O2 C45 C46 118.1(3) ?
N3 C45 O2 114.5(3) ?
N3 C45 C46 127.3(3) ?
C47 C46 C45 121.2(3) ?
C50 C46 C45 120.3(3) ?
C50 C46 C47 118.4(3) ?
C46 C47 H47 120.4 ?
C48 C47 C46 119.2(3) ?
C48 C47 H47 120.4 ?
N2 C48 C47 122.9(3) ?
N2 C48 H48 118.5 ?
C47 C48 H48 118.5 ?
N2 C49 H49 118.2 ?
N2 C49 C50 123.6(3) ?
C50 C49 H49 118.2 ?
C46 C50 C49 118.6(3) ?
C46 C50 H50 120.7 ?
C49 C50 H50 120.7 ?
F1 P3 F2 89.6(2) ?
F1 P3 F3 93.6(3) ?
F1 P3 F4 177.1(2) ?
F1 P3 F5 94.2(2) ?
F1 P3 F6 89.3(3) ?
F2 P3 F4 87.75(18) ?
F3 P3 F2 87.9(2) ?
F3 P3 F4 87.5(2) ?
F5 P3 F2 175.9(2) ?
F5 P3 F3 93.5(3) ?
F5 P3 F4 88.46(17) ?
F5 P3 F6 88.8(2) ?
F6 P3 F2 89.6(2) ?
F6 P3 F3 176.2(3) ?
F6 P3 F4 89.5(3) ?

loop_
_geom_bond_atom_site_label_1
_geom_bond_atom_site_label_2
_geom_bond_distance
_geom_bond_publ_flag
Cu1 P1 2.2674(9) y
Cu1 P2 2.2752(9) y
Cu1 N1 2.042(3) y
Cu1 N2 2.083(3) y
P1 C3 1.827(3) ?
P1 C9 1.828(3) ?
P1 C15 1.830(3) ?
P2 C26 1.839(3) ?
P2 C27 1.841(3) ?
P2 C33 1.827(3) ?
O1 C20 1.398(4) ?
O1 C21 1.400(4) ?
O2 C39 1.386(4) ?
O2 C45 1.351(4) ?
N1 C2 1.127(4) ?
N2 C48 1.344(4) ?
N2 C49 1.329(4) ?
N3 C44 1.402(5) ?
N3 C45 1.281(4) ?
C1 H1A 0.9800 ?
C1 H1B 0.9800 ?
C1 H1C 0.9800 ?
C1 C2 1.462(5) ?
C3 C4 1.400(5) ?
C3 C8 1.388(5) ?
C4 H4 0.9500 ?
C4 C5 1.383(5) ?
C5 H5 0.9500 ?
C5 C6 1.364(6) ?
C6 H6 0.9500 ?
C6 C7 1.372(6) ?
C7 H7 0.9500 ?
C7 C8 1.382(5) ?
C8 H8 0.9500 ?
C9 C10 1.392(4) ?
C9 C14 1.385(5) ?
C10 H10 0.9500 ?
C10 C11 1.385(5) ?
C11 H11 0.9500 ?
C11 C12 1.369(6) ?
C12 H12 0.9500 ?
C12 C13 1.364(6) ?
C13 H13 0.9500 ?
C13 C14 1.379(5) ?
C14 H14 0.9500 ?
C15 C16 1.399(5) ?
C15 C20 1.385(5) ?
C16 H16 0.9500 ?
C16 C17 1.383(5) ?
C17 H17 0.9500 ?
C17 C18 1.360(6) ?
C18 H18 0.9500 ?
C18 C19 1.381(6) ?
C19 H19 0.9500 ?
C19 C20 1.384(5) ?
C21 C22 1.385(5) ?
C21 C26 1.389(4) ?
C22 H22 0.9500 ?
C22 C23 1.384(5) ?
C23 H23 0.9500 ?
C23 C24 1.373(6) ?
C24 H24 0.9500 ?
C24 C25 1.379(5) ?
C25 H25 0.9500 ?
C25 C26 1.404(5) ?
C27 C28 1.376(5) ?
C27 C32 1.380(5) ?
C28 H28 0.9500 ?
C28 C29 1.397(6) ?
C29 H29 0.9500 ?
C29 C30 1.345(7) ?
C30 H30 0.9500 ?
C30 C31 1.372(7) ?
C31 H31 0.9500 ?
C31 C32 1.380(6) ?
C32 H32 0.9500 ?
C33 C34 1.363(5) ?
C33 C38 1.363(5) ?
C34 H34 0.9500 ?
C34 C35 1.384(6) ?
C35 H35 0.9500 ?
C35 C36 1.330(7) ?
C36 H36 0.9500 ?
C36 C37 1.357(7) ?
C37 H37 0.9500 ?
C37 C38 1.383(5) ?
C38 H38 0.9500 ?
C39 C40 1.360(6) ?
C39 C44 1.351(5) ?
C40 H40 0.9500 ?
C40 C41 1.378(7) ?
C41 H41 0.9500 ?
C41 C42 1.355(7) ?
C42 H42 0.9500 ?
C42 C43 1.360(7) ?
C43 H43 0.9500 ?
C43 C44 1.383(5) ?
C45 C46 1.462(4) ?
C46 C47 1.388(5) ?
C46 C50 1.371(4) ?
C47 H47 0.9500 ?
C47 C48 1.370(5) ?
C48 H48 0.9500 ?
C49 H49 0.9500 ?
C49 C50 1.385(5) ?
C50 H50 0.9500 ?
P3 F1 1.540(3) ?
P3 F2 1.583(3) ?
P3 F3 1.559(4) ?
P3 F4 1.586(3) ?
P3 F5 1.549(3) ?
P3 F6 1.546(4) ?

loop_
_geom_torsion_atom_site_label_1
_geom_torsion_atom_site_label_2
_geom_torsion_atom_site_label_3
_geom_torsion_atom_site_label_4
_geom_torsion
Cu1 P1 C3 C4 -146.4(3)
Cu1 P1 C3 C8 29.6(3)
Cu1 P1 C9 C10 39.1(3)
Cu1 P1 C9 C14 -145.2(3)
Cu1 P1 C15 C16 -129.6(3)
Cu1 P1 C15 C20 43.8(3)
Cu1 P2 C26 C21 38.7(3)
Cu1 P2 C26 C25 -140.0(2)
Cu1 P2 C27 C28 -119.3(3)
Cu1 P2 C27 C32 54.7(3)
Cu1 P2 C33 C34 -148.5(4)
Cu1 P2 C33 C38 31.0(3)
Cu1 N2 C48 C47 179.4(3)
Cu1 N2 C49 C50 -178.9(3)
P1 C3 C4 C5 176.2(3)
P1 C3 C8 C7 -176.6(3)
P1 C9 C10 C11 176.1(3)
P1 C9 C14 C13 -175.1(3)
P1 C15 C16 C17 172.3(3)
P1 C15 C20 O1 7.6(4)
P1 C15 C20 C19 -173.2(3)
P2 C27 C28 C29 172.4(3)
P2 C27 C32 C31 -173.2(4)
P2 C33 C34 C35 178.5(5)
P2 C33 C38 C37 -178.1(3)
O1 C21 C22 C23 -176.7(3)
O1 C21 C26 P2 -1.5(4)
O1 C21 C26 C25 177.3(3)
O2 C39 C40 C41 179.6(5)
O2 C39 C44 N3 -0.2(5)
O2 C39 C44 C43 179.8(4)
O2 C45 C46 C47 174.7(3)
O2 C45 C46 C50 -8.1(5)
N2 C49 C50 C46 -0.1(6)
N3 C45 C46 C47 -8.0(6)
N3 C45 C46 C50 169.2(4)
C3 P1 C9 C10 -88.9(3)
C3 P1 C9 C14 86.9(3)
C3 P1 C15 C16 -4.2(3)
C3 P1 C15 C20 169.2(2)
C3 C4 C5 C6 0.1(6)
C4 C3 C8 C7 -0.5(5)
C4 C5 C6 C7 -0.3(7)
C5 C6 C7 C8 0.1(6)
C6 C7 C8 C3 0.3(6)
C8 C3 C4 C5 0.3(5)
C9 P1 C3 C4 -17.7(3)
C9 P1 C3 C8 158.3(3)
C9 P1 C15 C16 103.3(3)
C9 P1 C15 C20 -83.3(3)
C9 C10 C11 C12 -0.5(6)
C10 C9 C14 C13 0.6(6)
C10 C11 C12 C13 0.1(7)
C11 C12 C13 C14 0.7(7)
C12 C13 C14 C9 -1.0(7)
C14 C9 C10 C11 0.1(5)
C15 P1 C3 C4 91.5(3)
C15 P1 C3 C8 -92.6(3)
C15 P1 C9 C10 162.4(3)
C15 P1 C9 C14 -21.9(3)
C15 C16 C17 C18 1.1(6)
C16 C15 C20 O1 -178.6(3)
C16 C15 C20 C19 0.6(5)
C16 C17 C18 C19 -0.5(7)
C17 C18 C19 C20 -0.1(6)
C18 C19 C20 O1 179.1(3)
C18 C19 C20 C15 0.0(5)
C20 O1 C21 C22 -98.1(3)
C20 O1 C21 C26 86.0(3)
C20 C15 C16 C17 -1.1(5)
C21 O1 C20 C15 -149.2(3)
C21 O1 C20 C19 31.6(4)
C21 C22 C23 C24 -0.2(6)
C22 C21 C26 P2 -177.3(3)
C22 C21 C26 C25 1.5(5)
C22 C23 C24 C25 0.5(6)
C23 C24 C25 C26 0.1(6)
C24 C25 C26 P2 177.7(3)
C24 C25 C26 C21 -1.1(5)
C26 P2 C27 C28 118.7(3)
C26 P2 C27 C32 -67.3(3)
C26 P2 C33 C34 -23.5(4)
C26 P2 C33 C38 156.0(3)
C26 C21 C22 C23 -0.9(5)
C27 P2 C26 C21 161.1(3)
C27 P2 C26 C25 -17.6(3)
C27 P2 C33 C34 84.5(4)
C27 P2 C33 C38 -96.1(3)
C27 C28 C29 C30 1.2(7)
C28 C27 C32 C31 1.1(6)
C28 C29 C30 C31 -0.1(8)
C29 C30 C31 C32 -0.5(8)
C30 C31 C32 C27 0.0(7)
C32 C27 C28 C29 -1.7(6)
C33 P2 C26 C21 -89.8(3)
C33 P2 C26 C25 91.5(3)
C33 P2 C27 C28 10.8(4)
C33 P2 C27 C32 -175.2(3)
C33 C34 C35 C36 -0.7(10)
C34 C33 C38 C37 1.4(6)
C34 C35 C36 C37 1.9(9)
C35 C36 C37 C38 -1.4(8)
C36 C37 C38 C33 -0.3(7)
C38 C33 C34 C35 -1.0(8)
C39 O2 C45 N3 0.1(4)
C39 O2 C45 C46 177.7(3)
C39 C40 C41 C42 -0.4(9)
C40 C39 C44 N3 179.9(5)
C40 C39 C44 C43 -0.2(7)
C40 C41 C42 C43 1.9(9)
C41 C42 C43 C44 -2.5(9)
C42 C43 C44 N3 -178.4(5)
C42 C43 C44 C39 1.6(8)
C44 N3 C45 O2 -0.2(5)
C44 N3 C45 C46 -177.6(3)
C44 C39 C40 C41 -0.5(8)
C45 O2 C39 C40 180.0(5)
C45 O2 C39 C44 0.1(4)
C45 N3 C44 C39 0.3(5)
C45 N3 C44 C43 -179.7(5)
C45 C46 C47 C48 177.7(3)
C45 C46 C50 C49 -177.2(3)
C46 C47 C48 N2 -1.0(6)
C47 C46 C50 C49 0.1(5)
C48 N2 C49 C50 -0.4(5)
C49 N2 C48 C47 0.9(5)
C50 C46 C47 C48 0.4(5)
